data_1514971
loop_
_publ_author_name
'Wei, Siping'
'Li, Xiyu'
'Yang, Zhuang'
'Lan, Jingbo'
'Gao, Ge'
'Xue, Ying'
'You, Jingsong'

_publ_section_title
;
 Ligand-switching and counteranion-induced hierarchical self-assembly of
 silver-NHC complexes
;
_journal_issue 2
_journal_name_full 'Chemical Science'
_journal_page_first 359
_journal_paper_doi 10.1039/c1sc00615k
_journal_volume 3
_journal_year 2012
_chemical_absolute_configuration ad
_chemical_formula_moiety '3(C30 H28 Ag N6 O2), 8.99991(B1 F2)'
_chemical_formula_sum 'C90 H84 Ag3 B3 F12 N18 O6'
_chemical_formula_weight 2097.77
_space_group_crystal_system hexagonal
_space_group_IT_number 173
_space_group_name_Hall 'P 6c'
_space_group_name_H-M_alt 'P 63'
_symmetry_space_group_name_Hall 'P 6c'
_symmetry_space_group_name_H-M 'P 63'
_atom_sites_solution_hydrogens mixed
_atom_sites_solution_primary heavy
_atom_sites_solution_secondary difmap
_audit_creation_date 2011-02-11
_audit_creation_method
;
Olex2 1.1
(compiled 2011.01.21 svn.r1625, GUI svn.r3464)
;
_cell_angle_alpha 90.00
_cell_angle_beta 90.00
_cell_angle_gamma 120.00
_cell_formula_units_Z 2
_cell_length_a 17.3366(4)
_cell_length_b 17.3366(4)
_cell_length_c 18.9739(3)
_cell_measurement_reflns_used 8832
_cell_measurement_temperature 294.15
_cell_measurement_theta_max 29.2052
_cell_measurement_theta_min 3.177
_cell_volume 4938.73(18)
_computing_cell_refinement
;
CrysAlisPro, Oxford Diffraction Ltd.,
Version 1.171.33.66 (release 28-04-2010 CrysAlis171 .NET)
(compiled Apr 28 2010,14:27:37)
;
_computing_data_collection
;
CrysAlisPro, Oxford Diffraction Ltd.,
Version 1.171.33.66 (release 28-04-2010 CrysAlis171 .NET)
(compiled Apr 28 2010,14:27:37)
;
_computing_data_reduction
;
CrysAlisPro, Oxford Diffraction Ltd.,
Version 1.171.33.66 (release 28-04-2010 CrysAlis171 .NET)
(compiled Apr 28 2010,14:27:37)
;
_computing_molecular_graphics
;
O. V. Dolomanov, L. J. Bourhis, R. J. Gildea, J. A. K. Howard and H. Puschmann,
OLEX2: a complete structure solution, refinement and analysis program.
J. Appl. Cryst. (2009). 42, 339-341.
;
_computing_publication_material
;
O. V. Dolomanov, L. J. Bourhis, R. J. Gildea, J. A. K. Howard and H. Puschmann,
OLEX2: a complete structure solution, refinement and analysis program.
J. Appl. Cryst. (2009). 42, 339-341.
;
_computing_structure_refinement 'SHELXL-97 (Sheldrick, 1997)'
_computing_structure_solution 'A short history of SHELX (Sheldrick, 2007)'
_diffrn_ambient_temperature 294.15
_diffrn_detector_area_resol_mean 16.0874
_diffrn_measured_fraction_theta_full 0.998
_diffrn_measured_fraction_theta_max 0.998
_diffrn_measurement_details
;
1 omega 60.00 86.00 1.0000 2.0000
omega____ theta____ kappa____ phi______ frames
- 20.1736 77.0000 -30.0000 26

2 omega -32.00 45.00 1.0000 2.0000
omega____ theta____ kappa____ phi______ frames
- 20.1736 -77.0000 -150.0000 77

3 omega -10.00 27.00 1.0000 2.0000
omega____ theta____ kappa____ phi______ frames
- 20.1736 77.0000 -30.0000 37

4 omega -43.00 -18.00 1.0000 2.0000
omega____ theta____ kappa____ phi______ frames
- -17.0486 38.0000 30.0000 25
;
_diffrn_measurement_device_type 'Xcalibur, Eos'
_diffrn_measurement_method '\w scans'
_diffrn_orient_matrix_UB_11 -0.0162494
_diffrn_orient_matrix_UB_12 0.0294363
_diffrn_orient_matrix_UB_13 -0.007227
_diffrn_orient_matrix_UB_21 0.044353
_diffrn_orient_matrix_UB_22 0.0361612
_diffrn_orient_matrix_UB_23 -0.0016934
_diffrn_orient_matrix_UB_31 0.001145
_diffrn_orient_matrix_UB_32 -0.0075078
_diffrn_orient_matrix_UB_33 -0.0366542
_diffrn_radiation_monochromator graphite
_diffrn_radiation_type 'Mo K\a'
_diffrn_radiation_wavelength 0.7107
_diffrn_reflns_av_R_equivalents 0.0207
_diffrn_reflns_av_unetI/netI 0.0383
_diffrn_reflns_limit_h_max 21
_diffrn_reflns_limit_h_min -21
_diffrn_reflns_limit_k_max 15
_diffrn_reflns_limit_k_min -21
_diffrn_reflns_limit_l_max 23
_diffrn_reflns_limit_l_min -22
_diffrn_reflns_number 15602
_diffrn_reflns_theta_full 26.37
_diffrn_reflns_theta_max 26.37
_diffrn_reflns_theta_min 3.18
_diffrn_source 'fine-focus sealed tube'
_exptl_absorpt_coefficient_mu 0.674
_exptl_absorpt_correction_T_max 1.0
_exptl_absorpt_correction_T_min 0.89193
_exptl_absorpt_correction_type multi-scan
_exptl_absorpt_process_details
;
CrysAlisPro, Oxford Diffraction Ltd.,
Version 1.171.33.66 (release 28-04-2010 CrysAlis171 .NET)
(compiled Apr 28 2010,14:27:37)
Empirical absorption correction using spherical harmonics,
implemented in SCALE3 ABSPACK scaling algorithm.
;
_exptl_crystal_colour colourless
_exptl_crystal_density_diffrn 1.411
_exptl_crystal_density_method 'not measured'
_exptl_crystal_description block
_exptl_crystal_F_000 2124
_exptl_crystal_size_max 0.42
_exptl_crystal_size_mid 0.36
_exptl_crystal_size_min 0.30
_refine_diff_density_max 0.831
_refine_diff_density_min -0.522
_refine_diff_density_rms 0.088
_refine_ls_abs_structure_details 'Flack H D (1983), Acta Cryst. A39, 876-881'
_refine_ls_abs_structure_Flack 0.03(3)
_refine_ls_extinction_method none
_refine_ls_goodness_of_fit_ref 1.043
_refine_ls_hydrogen_treatment constr
_refine_ls_matrix_type full
_refine_ls_number_parameters 406
_refine_ls_number_reflns 6563
_refine_ls_number_restraints 1
_refine_ls_restrained_S_all 1.043
_refine_ls_R_factor_all 0.0522
_refine_ls_R_factor_gt 0.0350
_refine_ls_shift/su_max 0.001
_refine_ls_shift/su_mean 0.000
_refine_ls_structure_factor_coef Fsqd
_refine_ls_weighting_details
;
calc w=1/[\s^2^(Fo^2^)+(0.0677P)^2^+0.0000P] where P=(Fo^2^+2Fc^2^)/3
;
_refine_ls_weighting_scheme calc
_refine_ls_wR_factor_gt 0.1043
_refine_ls_wR_factor_ref 0.1095
_reflns_number_gt 5038
_reflns_number_total 6563
_reflns_threshold_expression >2sigma(I)
_cod_data_source_file c1sc00615k.txt
_cod_data_source_block 20100928_S3_WSP
_cod_depositor_comments
;
The following automatic conversions were performed:

'_refine_ls_hydrogen_treatment' value 'constro' was replaced with the
value 'constr' as specified in the replacement file
'src/cod-tools/trunk/data/replacement-values/replacement_values.lst'.

Automatic conversion script
Id: cif_fix_values 5376 2017-05-30 11:51:03Z andrius 
;
_cod_original_cell_volume 4938.72(18)
_cod_database_code 1514971

loop_
_space_group_symop_id
_space_group_symop_operation_xyz
1 'x, y, z'
2 'x-y, x, z+1/2'
3 '-y, x-y, z'
4 '-x, -y, z+1/2'
5 '-x+y, -x, z'
6 'y, -x+y, z+1/2'

loop_
_atom_site_label
_atom_site_type_symbol
_atom_site_fract_x
_atom_site_fract_y
_atom_site_fract_z
_atom_site_U_iso_or_equiv
_atom_site_adp_type
_atom_site_occupancy
_atom_site_symmetry_multiplicity
_atom_site_calc_flag
_atom_site_refinement_flags
Ag1 Ag 0.164133(19) 0.704824(18) 0.00157(2) 0.03502(10) Uani 1 1 d .
F1 F 0.3333 0.6667 -0.2293(6) 0.175(5) Uani 1 3 d S
F2 F 0.2597(2) 0.5910(2) -0.1394(3) 0.0913(15) Uani 1 1 d .
F3 F 0.3333 0.6667 0.0321(4) 0.121(3) Uani 1 3 d S
F4 F 0.2479(2) 0.6147(3) 0.1261(2) 0.0822(13) Uani 1 1 d .
F5 F 0.3333 0.6667 0.3168(5) 0.102(2) Uani 1 3 d S
F6 F 0.3894(5) 0.6387(5) 0.4113(3) 0.156(3) Uani 1 1 d .
O1 O 0.1625(3) 0.7255(3) 0.3033(3) 0.0635(14) Uani 1 1 d .
O2 O 0.1226(3) 0.7098(2) -0.2947(2) 0.0566(11) Uani 1 1 d .
N1 N 0.1902(3) 0.7526(3) 0.16085(19) 0.0344(9) Uani 1 1 d .
N2 N 0.3056(3) 0.8866(3) 0.17228(18) 0.0400(9) Uani 1 1 d .
N3 N 0.2832(2) 0.8616(2) 0.10238(18) 0.0304(8) Uani 1 1 d .
N4 N 0.1310(3) 0.6676(3) -0.1579(2) 0.0320(9) Uani 1 1 d .
N5 N 0.0589(3) 0.5239(3) -0.1753(2) 0.0398(9) Uani 1 1 d .
N6 N 0.0767(2) 0.5461(2) -0.10468(18) 0.0338(8) Uani 1 1 d .
C1 C 0.2152(3) 0.7808(3) 0.0937(2) 0.0323(10) Uani 1 1 d .
C2 C 0.2470(3) 0.8170(3) 0.2061(2) 0.0402(11) Uani 1 1 d .
C3 C 0.2426(4) 0.8018(4) 0.2835(3) 0.0561(15) Uani 1 1 d .
H3A H 0.2925 0.7948 0.2979 0.067 Uiso 1 1 calc R
H3B H 0.2476 0.8534 0.3077 0.067 Uiso 1 1 calc R
C4 C 0.1477(4) 0.6518(4) 0.2583(3) 0.0542(14) Uani 1 1 d .
H4A H 0.1026 0.5962 0.2790 0.065 Uiso 1 1 calc R
H4B H 0.2023 0.6496 0.2541 0.065 Uiso 1 1 calc R
C5 C 0.1170(4) 0.6639(4) 0.1847(3) 0.0408(12) Uani 1 1 d .
H5 H 0.1133 0.6175 0.1530 0.049 Uiso 1 1 calc R
C6 C 0.0278(3) 0.6603(4) 0.1866(3) 0.0523(13) Uani 1 1 d .
H6A H -0.0142 0.6074 0.2123 0.063 Uiso 1 1 calc R
H6B H 0.0348 0.7115 0.2127 0.063 Uiso 1 1 calc R
C7 C -0.0114(3) 0.6592(4) 0.1163(3) 0.0517(14) Uani 1 1 d .
C7CA C 0.1142(4) 0.9242(4) -0.2247(4) 0.0714(19) Uani 1 1 d .
H7C H 0.0773 0.8867 -0.2600 0.086 Uiso 1 1 calc R
C8 C -0.0498(4) 0.5816(5) 0.0736(4) 0.0762(19) Uani 1 1 d .
H8 H -0.0490 0.5311 0.0889 0.091 Uiso 1 1 calc R
C9 C -0.0882(5) 0.5803(6) 0.0096(5) 0.087(2) Uani 1 1 d .
H9 H -0.1162 0.5279 -0.0164 0.105 Uiso 1 1 calc R
C10 C -0.0858(5) 0.6525(7) -0.0148(4) 0.096(3) Uani 1 1 d .
H10 H -0.1096 0.6513 -0.0590 0.115 Uiso 1 1 calc R
C11 C -0.0501(7) 0.7261(8) 0.0225(4) 0.111(3) Uani 1 1 d .
H11 H -0.0510 0.7755 0.0044 0.133 Uiso 1 1 calc R
C12 C -0.0107(5) 0.7334(5) 0.0883(4) 0.085(2) Uani 1 1 d .
H12 H 0.0156 0.7870 0.1128 0.102 Uiso 1 1 calc R
C13 C 0.3397(3) 0.9222(3) 0.0483(2) 0.0319(9) Uani 1 1 d .
C14 C 0.3748(2) 0.8923(2) -0.0031(3) 0.0302(8) Uani 1 1 d .
H14 H 0.3618 0.8334 -0.0038 0.036 Uiso 1 1 calc R
C15 C -0.0399(3) 0.4103(3) -0.0525(3) 0.0439(12) Uani 1 1 d .
H15 H -0.0792 0.4085 -0.0867 0.053 Uiso 1 1 calc R
C16 C 0.0475(3) 0.4776(3) -0.0539(2) 0.0304(9) Uani 1 1 d .
C17 C 0.4149(3) 1.0705(2) -0.0002(4) 0.0415(9) Uani 1 1 d .
H17 H 0.4275 1.1293 0.0001 0.050 Uiso 1 1 calc R
C18 C 0.3603(3) 1.0104(3) 0.0515(3) 0.0418(11) Uani 1 1 d .
H18 H 0.3379 1.0295 0.0878 0.050 Uiso 1 1 calc R
C19 C 0.1199(3) 0.6336(3) -0.0929(2) 0.0317(9) Uani 1 1 d .
C20 C 0.0945(3) 0.6009(3) -0.2059(2) 0.0381(11) Uani 1 1 d .
C21 C 0.1013(4) 0.6209(4) -0.2838(3) 0.0533(14) Uani 1 1 d .
H21A H 0.1469 0.6114 -0.3046 0.064 Uiso 1 1 calc R
H21B H 0.0450 0.5809 -0.3065 0.064 Uiso 1 1 calc R
C22 C 0.1966(3) 0.7717(3) -0.2542(3) 0.0450(12) Uani 1 1 d .
H22B H 0.2159 0.8317 -0.2704 0.054 Uiso 1 1 calc R
H22A H 0.2456 0.7604 -0.2602 0.054 Uiso 1 1 calc R
C23 C 0.1709(3) 0.7633(3) -0.1771(3) 0.0371(11) Uani 1 1 d .
H23 H 0.2244 0.7989 -0.1486 0.045 Uiso 1 1 calc R
C24 C 0.1018(4) 0.7920(3) -0.1613(3) 0.0536(13) Uani 1 1 d .
H24B H 0.0519 0.7614 -0.1934 0.064 Uiso 1 1 calc R
H24A H 0.0796 0.7740 -0.1137 0.064 Uiso 1 1 calc R
C25 C 0.1392(3) 0.8911(3) -0.1685(3) 0.0540(14) Uani 1 1 d .
C26 C 0.2030(5) 0.9514(5) -0.1230(4) 0.085(2) Uani 1 1 d .
H26 H 0.2236 0.9310 -0.0863 0.102 Uiso 1 1 calc R
C27 C 0.2364(6) 1.0419(6) -0.1315(6) 0.114(3) Uani 1 1 d .
H27 H 0.2823 1.0812 -0.1022 0.137 Uiso 1 1 calc R
C28 C 0.2066(6) 1.0733(5) -0.1780(7) 0.116(4) Uani 1 1 d .
H28 H 0.2252 1.1338 -0.1787 0.140 Uiso 1 1 calc R
C29 C 0.1467(6) 1.0171(6) -0.2269(5) 0.101(3) Uani 1 1 d .
H29 H 0.1270 1.0404 -0.2622 0.122 Uiso 1 1 calc R
B1 B 0.3333 0.6667 -0.1643(9) 0.067(3) Uani 1 3 d S
B2 B 0.3333 0.6667 0.1063(7) 0.046(2) Uani 1 3 d S
B3 B 0.3333 0.6667 0.3957(11) 0.089(5) Uani 1 3 d S

loop_
_atom_site_aniso_label
_atom_site_aniso_U_11
_atom_site_aniso_U_22
_atom_site_aniso_U_33
_atom_site_aniso_U_23
_atom_site_aniso_U_13
_atom_site_aniso_U_12
Ag1 0.03957(17) 0.03223(16) 0.02762(15) -0.0038(2) -0.0033(2) 0.01370(13)
F1 0.208(8) 0.208(8) 0.110(9) 0.000 0.000 0.104(4)
F2 0.0427(19) 0.0400(19) 0.181(5) -0.006(2) 0.015(2) 0.0131(16)
F3 0.147(5) 0.147(5) 0.069(5) 0.000 0.000 0.073(2)
F4 0.048(2) 0.053(2) 0.139(4) -0.003(2) 0.027(2) 0.0200(17)
F5 0.105(4) 0.105(4) 0.095(5) 0.000 0.000 0.0523(18)
F6 0.190(6) 0.219(7) 0.129(5) 0.009(5) -0.031(4) 0.156(6)
O1 0.062(3) 0.090(3) 0.031(2) 0.009(2) 0.0101(19) 0.033(3)
O2 0.073(3) 0.047(2) 0.039(2) 0.0076(17) -0.010(2) 0.022(2)
N1 0.033(2) 0.040(2) 0.028(2) 0.0014(18) 0.0037(17) 0.0164(18)
N2 0.049(2) 0.042(2) 0.028(2) -0.0067(17) -0.0028(17) 0.022(2)
N3 0.0322(19) 0.034(2) 0.0230(17) 0.0004(16) 0.0048(15) 0.0153(17)
N4 0.031(2) 0.0287(19) 0.035(2) -0.0036(18) -0.0052(18) 0.0137(18)
N5 0.042(2) 0.037(2) 0.0299(19) -0.0034(17) -0.0126(18) 0.0123(18)
N6 0.034(2) 0.033(2) 0.0302(19) -0.0067(16) -0.0108(16) 0.0137(17)
C1 0.033(2) 0.039(3) 0.029(2) 0.0002(19) 0.0037(19) 0.021(2)
C2 0.043(3) 0.049(3) 0.030(2) -0.005(2) 0.000(2) 0.024(2)
C3 0.052(3) 0.075(4) 0.030(3) 0.001(3) 0.000(2) 0.023(3)
C4 0.048(3) 0.065(4) 0.043(3) 0.019(3) 0.010(3) 0.023(3)
C5 0.034(3) 0.046(3) 0.038(3) 0.005(2) 0.004(2) 0.017(3)
C6 0.041(3) 0.062(3) 0.050(3) 0.008(3) 0.006(2) 0.022(3)
C7 0.033(3) 0.063(4) 0.057(3) 0.004(3) 0.005(2) 0.023(3)
C7CA 0.055(4) 0.055(4) 0.107(5) 0.022(4) 0.010(4) 0.030(3)
C8 0.073(4) 0.083(5) 0.072(4) -0.007(4) -0.013(4) 0.039(4)
C9 0.086(4) 0.119(6) 0.068(5) -0.025(5) -0.025(5) 0.060(4)
C10 0.094(6) 0.154(8) 0.078(6) -0.022(5) -0.029(4) 0.091(6)
C11 0.147(8) 0.147(8) 0.094(7) 0.009(6) -0.021(5) 0.115(8)
C12 0.113(6) 0.091(5) 0.082(5) -0.010(4) -0.026(4) 0.074(5)
C13 0.036(2) 0.032(2) 0.026(2) -0.0007(18) -0.0025(19) 0.016(2)
C14 0.0352(19) 0.0256(17) 0.031(2) -0.006(3) -0.005(2) 0.0157(15)
C15 0.033(3) 0.047(3) 0.043(3) -0.003(2) -0.011(2) 0.013(2)
C16 0.032(2) 0.029(2) 0.029(2) 0.0005(18) -0.0002(18) 0.0141(18)
C17 0.060(3) 0.0253(19) 0.034(2) 0.000(3) -0.003(4) 0.0174(18)
C18 0.058(3) 0.040(3) 0.037(3) -0.006(2) -0.001(2) 0.032(2)
C19 0.028(2) 0.033(2) 0.033(2) -0.0002(19) -0.0004(18) 0.015(2)
C20 0.037(3) 0.038(3) 0.034(2) -0.006(2) -0.011(2) 0.015(2)
C21 0.070(4) 0.050(3) 0.034(3) 0.001(2) -0.016(3) 0.026(3)
C22 0.051(3) 0.038(3) 0.037(3) 0.005(2) -0.001(3) 0.016(2)
C23 0.033(2) 0.030(2) 0.048(3) -0.001(2) -0.007(2) 0.015(2)
C24 0.048(3) 0.043(3) 0.071(4) 0.011(3) 0.005(3) 0.024(3)
C25 0.043(3) 0.044(3) 0.086(4) -0.002(3) -0.001(3) 0.031(3)
C26 0.092(5) 0.063(4) 0.115(6) -0.013(4) -0.016(5) 0.051(4)
C27 0.112(7) 0.072(5) 0.178(9) -0.048(6) -0.063(7) 0.060(5)
C28 0.077(5) 0.046(4) 0.228(12) -0.010(6) -0.019(7) 0.033(4)
C29 0.091(6) 0.086(6) 0.158(9) 0.044(6) 0.021(6) 0.067(5)
B1 0.056(5) 0.056(5) 0.089(10) 0.000 0.000 0.028(2)
B2 0.031(3) 0.031(3) 0.077(8) 0.000 0.000 0.0155(15)
B3 0.072(6) 0.072(6) 0.123(15) 0.000 0.000 0.036(3)

loop_
_atom_type_symbol
_atom_type_description
_atom_type_scat_dispersion_real
_atom_type_scat_dispersion_imag
_atom_type_scat_source
C C 0.0033 0.0016 'International Tables Vol C Tables 4.2.6.8 and 6.1.1.4'
H H 0.0000 0.0000 'International Tables Vol C Tables 4.2.6.8 and 6.1.1.4'
N N 0.0061 0.0033 'International Tables Vol C Tables 4.2.6.8 and 6.1.1.4'
O O 0.0106 0.0060 'International Tables Vol C Tables 4.2.6.8 and 6.1.1.4'
B B 0.0013 0.0007 'International Tables Vol C Tables 4.2.6.8 and 6.1.1.4'
F F 0.0171 0.0103 'International Tables Vol C Tables 4.2.6.8 and 6.1.1.4'
Ag Ag -0.8971 1.1015 'International Tables Vol C Tables 4.2.6.8 and 6.1.1.4'

loop_
_geom_angle_atom_site_label_1
_geom_angle_atom_site_label_2
_geom_angle_atom_site_label_3
_geom_angle
_geom_angle_site_symmetry_1
_geom_angle_site_symmetry_3
C19 Ag1 C1 176.90(17) . .
C3 O1 C4 109.1(4) . .
C21 O2 C22 113.0(4) . .
C1 N1 C2 109.1(4) . .
C1 N1 C5 127.6(4) . .
C2 N1 C5 123.2(4) . .
C2 N2 N3 102.4(4) . .
N2 N3 C13 118.0(3) . .
C1 N3 N2 114.4(3) . .
C1 N3 C13 127.4(4) . .
C19 N4 C20 109.9(4) . .
C19 N4 C23 126.9(4) . .
C20 N4 C23 123.0(4) . .
C20 N5 N6 102.8(4) . .
N5 N6 C16 119.3(3) . .
C19 N6 N5 113.5(4) . .
C19 N6 C16 127.1(4) . .
N1 C1 Ag1 126.7(3) . .
N3 C1 Ag1 130.2(3) . .
N3 C1 N1 102.7(4) . .
N1 C2 C3 121.7(5) . .
N2 C2 N1 111.2(4) . .
N2 C2 C3 126.9(5) . .
O1 C3 C2 111.6(5) . .
O1 C4 C5 109.6(5) . .
N1 C5 C4 103.9(4) . .
N1 C5 C6 111.8(4) . .
C6 C5 C4 112.7(4) . .
C7 C6 C5 115.3(5) . .
C8 C7 C6 121.2(6) . .
C12 C7 C6 122.5(6) . .
C12 C7 C8 116.3(6) . .
C25 C7CA C29 117.8(7) . .
C9 C8 C7 120.8(7) . .
C10 C9 C8 120.6(8) . .
C11 C10 C9 120.7(8) . .
C10 C11 C12 122.7(8) . .
C7 C12 C11 118.7(8) . .
C14 C13 N3 119.6(4) . .
C14 C13 C18 121.7(4) . .
C18 C13 N3 118.6(4) . .
C13 C14 C16 118.3(4) . 5_565
C16 C15 C17 120.8(4) . 3_665
C14 C16 N6 118.6(4) 3_665 .
C15 C16 N6 120.4(4) . .
C15 C16 C14 120.9(4) . 3_665
C18 C17 C15 118.4(4) . 5_565
C13 C18 C17 119.8(4) . .
N4 C19 Ag1 126.8(3) . .
N6 C19 Ag1 130.3(3) . .
N6 C19 N4 102.8(4) . .
N4 C20 C21 120.8(4) . .
N5 C20 N4 110.9(4) . .
N5 C20 C21 128.2(4) . .
O2 C21 C20 110.1(4) . .
O2 C22 C23 109.9(4) . .
N4 C23 C22 107.1(4) . .
N4 C23 C24 108.0(4) . .
C22 C23 C24 113.3(4) . .
C25 C24 C23 112.9(4) . .
C7CA C25 C24 119.8(5) . .
C26 C25 C7CA 117.9(6) . .
C26 C25 C24 122.1(5) . .
C25 C26 C27 120.6(7) . .
C28 C27 C26 122.4(8) . .
C27 C28 C29 119.3(7) . .
C28 C29 C7CA 121.1(8) . .
F1 B1 F2 110.0(7) . 5_565
F1 B1 F2 110.0(7) . .
F1 B1 F2 110.0(7) . 3_665
F2 B1 F2 108.9(7) 3_665 .
F2 B1 F2 108.9(7) 3_665 5_565
F2 B1 F2 108.9(7) 5_565 .
F4 B2 F3 106.2(6) 5_565 .
F4 B2 F3 106.2(6) 3_665 .
F4 B2 F3 106.2(6) . .
F4 B2 F4 112.6(5) 3_665 .
F4 B2 F4 112.6(5) . 5_565
F4 B2 F4 112.6(5) 3_665 5_565
F6 B3 F5 102.9(9) . .
F6 B3 F5 102.9(9) 3_665 .
F6 B3 F5 102.9(9) 5_565 .
F6 B3 F6 115.1(7) 3_665 .
F6 B3 F6 115.1(7) 3_665 5_565
F6 B3 F6 115.2(7) 5_565 .

loop_
_geom_bond_atom_site_label_1
_geom_bond_atom_site_label_2
_geom_bond_distance
_geom_bond_site_symmetry_2
Ag1 C1 2.099(4) .
Ag1 C19 2.093(4) .
F1 B1 1.235(18) .
F2 B1 1.378(7) .
F3 B2 1.409(14) .
F4 B2 1.346(5) .
F5 B3 1.50(2) .
F6 B3 1.319(7) .
O1 C3 1.408(7) .
O1 C4 1.448(8) .
O2 C21 1.410(6) .
O2 C22 1.417(6) .
N1 C1 1.356(6) .
N1 C2 1.360(6) .
N1 C5 1.494(7) .
N2 N3 1.389(5) .
N2 C2 1.294(6) .
N3 C1 1.315(6) .
N3 C13 1.445(5) .
N4 C19 1.338(6) .
N4 C20 1.355(6) .
N4 C23 1.489(7) .
N5 N6 1.386(5) .
N5 C20 1.294(6) .
N6 C16 1.412(6) .
N6 C19 1.332(6) .
C2 C3 1.489(6) .
C4 C5 1.545(8) .
C5 C6 1.519(7) .
C6 C7 1.493(8) .
C7 C8 1.418(9) .
C7 C12 1.386(9) .
C7CA C25 1.380(9) .
C7CA C29 1.416(10) .
C8 C9 1.379(10) .
C9 C10 1.315(11) .
C10 C11 1.313(11) .
C11 C12 1.399(10) .
C13 C14 1.382(7) .
C13 C18 1.385(6) .
C14 C16 1.391(7) 5_565
C15 C16 1.374(6) .
C15 C17 1.402(8) 3_665
C16 C14 1.391(7) 3_665
C17 C15 1.402(8) 5_565
C17 C18 1.399(8) .
C20 C21 1.510(7) .
C22 C23 1.515(7) .
C23 C24 1.540(7) .
C24 C25 1.509(7) .
C25 C26 1.379(9) .
C26 C27 1.383(10) .
C27 C28 1.275(13) .
C28 C29 1.371(13) .
B1 F2 1.378(7) 5_565
B1 F2 1.378(7) 3_665
B2 F4 1.346(5) 5_565
B2 F4 1.346(5) 3_665
B3 F6 1.319(7) 5_565
B3 F6 1.319(7) 3_665

loop_
_geom_torsion_atom_site_label_1
_geom_torsion_atom_site_label_2
_geom_torsion_atom_site_label_3
_geom_torsion_atom_site_label_4
_geom_torsion
_geom_torsion_site_symmetry_1
_geom_torsion_site_symmetry_4
O1 C4 C5 N1 57.2(5) . .
O1 C4 C5 C6 -64.1(6) . .
O2 C22 C23 N4 52.2(5) . .
O2 C22 C23 C24 -66.8(5) . .
N1 C2 C3 O1 -14.7(8) . .
N1 C5 C6 C7 71.2(6) . .
N2 N3 C1 Ag1 -171.5(3) . .
N2 N3 C1 N1 1.9(4) . .
N2 N3 C13 C14 126.1(4) . .
N2 N3 C13 C18 -51.1(5) . .
N2 C2 C3 O1 170.5(5) . .
N3 N2 C2 N1 -0.9(5) . .
N3 N2 C2 C3 174.4(5) . .
N3 C13 C14 C16 -179.0(4) . 5_565
N3 C13 C18 C17 -180.0(4) . .
N4 C20 C21 O2 -18.2(7) . .
N4 C23 C24 C25 171.4(5) . .
N5 N6 C16 C14 131.5(4) . 3_665
N5 N6 C16 C15 -52.0(6) . .
N5 N6 C19 Ag1 -179.7(3) . .
N5 N6 C19 N4 -1.0(5) . .
N5 C20 C21 O2 164.2(5) . .
N6 N5 C20 N4 -1.1(5) . .
N6 N5 C20 C21 176.6(5) . .
C1 Ag1 C19 N4 -45(3) . .
C1 Ag1 C19 N6 133(3) . .
C1 N1 C2 N2 2.2(5) . .
C1 N1 C2 C3 -173.4(5) . .
C1 N1 C5 C4 152.5(4) . .
C1 N1 C5 C6 -85.7(6) . .
C1 N3 C13 C14 -48.2(6) . .
C1 N3 C13 C18 134.6(5) . .
C2 N1 C1 Ag1 171.4(3) . .
C2 N1 C1 N3 -2.4(5) . .
C2 N1 C5 C4 -23.0(6) . .
C2 N1 C5 C6 98.9(5) . .
C2 N2 N3 C1 -0.7(5) . .
C2 N2 N3 C13 -175.7(4) . .
C3 O1 C4 C5 -74.8(6) . .
C4 O1 C3 C2 49.1(7) . .
C4 C5 C6 C7 -172.1(5) . .
C5 N1 C1 Ag1 -4.6(6) . .
C5 N1 C1 N3 -178.4(4) . .
C5 N1 C2 N2 178.4(4) . .
C5 N1 C2 C3 2.8(7) . .
C5 C6 C7 C8 74.1(7) . .
C5 C6 C7 C12 -104.2(7) . .
C6 C7 C8 C9 178.0(6) . .
C6 C7 C12 C11 -179.1(7) . .
C7 C8 C9 C10 3.8(11) . .
C7CA C25 C26 C27 3.8(11) . .
C8 C7 C12 C11 2.5(10) . .
C8 C9 C10 C11 -2.9(13) . .
C9 C10 C11 C12 2.0(15) . .
C10 C11 C12 C7 -1.8(14) . .
C12 C7 C8 C9 -3.5(10) . .
C13 N3 C1 Ag1 2.9(6) . .
C13 N3 C1 N1 176.4(4) . .
C14 C13 C18 C17 2.9(7) . .
C15 C17 C18 C13 -2.5(8) 5_565 .
C16 N6 C19 Ag1 1.6(7) . .
C16 N6 C19 N4 -179.8(4) . .
C17 C15 C16 N6 -176.9(5) 3_665 .
C17 C15 C16 C14 -0.5(8) 3_665 3_665
C18 C13 C14 C16 -1.9(7) . 5_565
C19 Ag1 C1 N1 -152(3) . .
C19 Ag1 C1 N3 20(3) . .
C19 N4 C20 N5 0.6(6) . .
C19 N4 C20 C21 -177.3(4) . .
C19 N4 C23 C22 161.9(4) . .
C19 N4 C23 C24 -75.7(6) . .
C19 N6 C16 C14 -49.8(6) . 3_665
C19 N6 C16 C15 126.7(5) . .
C20 N4 C19 Ag1 179.0(3) . .
C20 N4 C19 N6 0.3(5) . .
C20 N4 C23 C22 -22.9(6) . .
C20 N4 C23 C24 99.5(5) . .
C20 N5 N6 C16 -179.8(4) . .
C20 N5 N6 C19 1.4(5) . .
C21 O2 C22 C23 -70.8(6) . .
C22 O2 C21 C20 50.1(7) . .
C22 C23 C24 C25 -70.0(6) . .
C23 N4 C19 Ag1 -5.3(6) . .
C23 N4 C19 N6 176.0(4) . .
C23 N4 C20 N5 -175.4(4) . .
C23 N4 C20 C21 6.7(7) . .
C23 C24 C25 C7CA 108.0(6) . .
C23 C24 C25 C26 -67.5(8) . .
C24 C25 C26 C27 179.4(7) . .
C25 C7CA C29 C28 5.1(11) . .
C25 C26 C27 C28 4.5(15) . .
C26 C27 C28 C29 -7.8(17) . .
C27 C28 C29 C7CA 3.0(15) . .
C29 C7CA C25 C24 176.1(6) . .
C29 C7CA C25 C26 -8.2(9) . .
